data_7150131
loop_
_publ_author_name
'Kanamori, Daisuke'
'Furukawa, Atsushi'
'Okamura, Taka-aki'
'Yamamoto, Hitoshi'
'Ueyama, Norikazu'

_publ_section_title
;
 Contribution of the intramolecular hydrogen bond to the shift of the
 pKa value and the oxidation potential of phenols and phenolate anions.
;
_journal_issue 8
_journal_name_full 'Organic &amp; biomolecular chemistry'
_journal_page_first 1453
_journal_page_last 1459
_journal_paper_doi 10.1039/b419361j
_journal_volume 3
_journal_year 2005
_chemical_formula_moiety 'C19 H31 N O2'
_chemical_formula_sum 'C19 H31 N O2'
_chemical_formula_weight 305.46
_chemical_name_systematic
;
?
;
_space_group_IT_number 2
_symmetry_cell_setting triclinic
_symmetry_space_group_name_Hall '-P 1'
_symmetry_space_group_name_H-M 'P -1'
_atom_sites_solution_hydrogens geom
_atom_sites_solution_primary direct
_atom_sites_solution_secondary difmap
_audit_creation_method SHELXL-97
_cell_angle_alpha 101.634(3)
_cell_angle_beta 99.209(4)
_cell_angle_gamma 90.717(4)
_cell_formula_units_Z 4
_cell_length_a 10.6747(6)
_cell_length_b 12.0073(3)
_cell_length_c 15.3190(11)
_cell_measurement_reflns_used 8123
_cell_measurement_temperature 200
_cell_measurement_theta_max 27.4
_cell_measurement_theta_min 1.4
_cell_volume 1896.34(18)
_computing_cell_refinement PROCESS-AUTO
_computing_data_collection PROCESS-AUTO
_computing_data_reduction 'teXsan Ver. 1.11'
_computing_publication_material 'teXsan Ver. 1.11'
_computing_structure_refinement 'SHELXL-97 (Sheldrick, 1997)'
_computing_structure_solution SIR92
_diffrn_ambient_temperature 200
_diffrn_detector_area_resol_mean 10.00
_diffrn_measured_fraction_theta_full 0.960
_diffrn_measured_fraction_theta_max 0.960
_diffrn_measurement_device_type 'Rigaku RAXIS-RAPID Imaging Plate'
_diffrn_measurement_method \w
_diffrn_radiation_monochromator graphite
_diffrn_radiation_source 'fine-focus sealed tube'
_diffrn_radiation_type MoK\a
_diffrn_radiation_wavelength 0.71069
_diffrn_reflns_av_R_equivalents 0.0642
_diffrn_reflns_av_sigmaI/netI 0.0868
_diffrn_reflns_limit_h_max 12
_diffrn_reflns_limit_h_min -13
_diffrn_reflns_limit_k_max 15
_diffrn_reflns_limit_k_min -15
_diffrn_reflns_limit_l_max 19
_diffrn_reflns_limit_l_min -19
_diffrn_reflns_number 16337
_diffrn_reflns_theta_full 27.48
_diffrn_reflns_theta_max 27.48
_diffrn_reflns_theta_min 1.93
_exptl_absorpt_coefficient_mu 0.068
_exptl_absorpt_correction_T_max 0.987
_exptl_absorpt_correction_T_min 0.960
_exptl_absorpt_correction_type multi-scan
_exptl_absorpt_process_details '(Higashi, 1995)'
_exptl_crystal_colour colorless
_exptl_crystal_density_diffrn 1.070
_exptl_crystal_density_method 'not measured'
_exptl_crystal_description block
_exptl_crystal_F_000 672
_exptl_crystal_size_max 0.600
_exptl_crystal_size_mid 0.600
_exptl_crystal_size_min 0.200
_refine_diff_density_max 0.568
_refine_diff_density_min -0.344
_refine_diff_density_rms 0.057
_refine_ls_extinction_method none
_refine_ls_goodness_of_fit_ref 0.990
_refine_ls_hydrogen_treatment mixed
_refine_ls_matrix_type full
_refine_ls_number_parameters 459
_refine_ls_number_reflns 8344
_refine_ls_number_restraints 108
_refine_ls_restrained_S_all 0.988
_refine_ls_R_factor_all 0.1544
_refine_ls_R_factor_gt 0.0775
_refine_ls_shift/su_max 0.001
_refine_ls_shift/su_mean 0.000
_refine_ls_structure_factor_coef Fsqd
_refine_ls_weighting_details 'calc w=1/[\s^2^(Fo^2^)+(0.1368P)^2^+0.0000P] where P=(Fo^2^+2Fc^2^)/3'
_refine_ls_weighting_scheme calc
_refine_ls_wR_factor_gt 0.2110
_refine_ls_wR_factor_ref 0.2478
_reflns_number_gt 4113
_reflns_number_total 8344
_reflns_threshold_expression >2sigma(I)
_cod_data_source_file b419361j-ccdc.txt
_cod_data_source_block 1OH
_cod_original_sg_symbol_Hall '-P 1         '
_cod_original_sg_symbol_H-M 'P -1         '
_cod_database_code 7150131

loop_
_symmetry_equiv_pos_as_xyz
'x, y, z'
'-x, -y, -z'

loop_
_atom_site_label
_atom_site_type_symbol
_atom_site_fract_x
_atom_site_fract_y
_atom_site_fract_z
_atom_site_U_iso_or_equiv
_atom_site_adp_type
_atom_site_occupancy
_atom_site_symmetry_multiplicity
_atom_site_calc_flag
_atom_site_refinement_flags
_atom_site_disorder_assembly
_atom_site_disorder_group
O1 O 0.08455(18) 0.29019(19) 0.09565(14) 0.0582(6) Uani 1 1 d . . .
O3 O 0.58302(18) 0.2717(2) 0.09485(15) 0.0598(6) Uani 1 1 d . . .
O11 O 0.03837(17) 0.46164(18) 0.20661(13) 0.0457(5) Uani 1 1 d . . .
H11 H 0.034(3) 0.393(3) 0.161(2) 0.055 Uiso 1 1 d . . .
O31 O 0.52866(18) 0.14395(19) 0.19609(14) 0.0489(5) Uani 1 1 d . . .
H31 H 0.523(3) 0.180(3) 0.149(2) 0.059 Uiso 1 1 d . . .
N1 N 0.2798(2) 0.25429(18) 0.06715(14) 0.0387(6) Uani 1 1 d . . .
H1 H 0.3613 0.2729 0.0845 0.046 Uiso 1 1 calc R . .
N3 N 0.7787(2) 0.28537(19) 0.06375(15) 0.0413(6) Uani 1 1 d . . .
H3 H 0.8588 0.2698 0.0781 0.050 Uiso 1 1 calc R . .
C1 C 0.2013(2) 0.3132(2) 0.11510(17) 0.0357(6) Uani 1 1 d . . .
C3 C 0.6984(2) 0.2520(2) 0.11145(17) 0.0354(6) Uani 1 1 d . . .
C11 C 0.1651(2) 0.4780(2) 0.23518(17) 0.0366(6) Uani 1 1 d . . .
C12 C 0.2515(2) 0.4088(2) 0.19267(16) 0.0338(6) Uani 1 1 d . . .
C13 C 0.3814(2) 0.4292(2) 0.22553(18) 0.0380(6) Uani 1 1 d . . .
H13 H 0.4402 0.3819 0.1973 0.046 Uiso 1 1 calc R . .
C14 C 0.4267(3) 0.5170(2) 0.29843(18) 0.0401(7) Uani 1 1 d . . .
C15 C 0.3374(3) 0.5833(2) 0.33743(18) 0.0426(7) Uani 1 1 d . . .
H15 H 0.3675 0.6438 0.3871 0.051 Uiso 1 1 calc R . .
C16 C 0.2076(3) 0.5682(2) 0.30950(18) 0.0389(6) Uani 1 1 d . . .
C17 C 0.2452(3) 0.1592(2) -0.01349(19) 0.0432(7) Uani 1 1 d . . .
C18 C 0.1955(10) 0.2149(8) -0.0922(4) 0.071(2) Uani 0.712(18) 1 d PU . .
H18A H 0.1185 0.2548 -0.0803 0.086 Uiso 0.712(18) 1 calc PR . .
H18B H 0.1755 0.1563 -0.1477 0.086 Uiso 0.712(18) 1 calc PR . .
H18C H 0.2603 0.2694 -0.0993 0.086 Uiso 0.712(18) 1 calc PR . .
C19 C 0.1481(9) 0.0744(7) -0.0009(6) 0.069(2) Uani 0.712(18) 1 d PU . .
H19A H 0.0692 0.1124 0.0084 0.083 Uiso 0.712(18) 1 calc PR . .
H19B H 0.1806 0.0424 0.0519 0.083 Uiso 0.712(18) 1 calc PR . .
H19C H 0.1314 0.0131 -0.0548 0.083 Uiso 0.712(18) 1 calc PR . .
C20 C 0.3675(8) 0.0987(7) -0.0283(6) 0.062(2) Uani 0.712(18) 1 d PU . .
H20A H 0.4318 0.1537 -0.0357 0.075 Uiso 0.712(18) 1 calc PR . .
H20B H 0.3503 0.0383 -0.0828 0.075 Uiso 0.712(18) 1 calc PR . .
H20C H 0.3990 0.0655 0.0240 0.075 Uiso 0.712(18) 1 calc PR . .
C21 C 0.5706(3) 0.5371(3) 0.3334(2) 0.0490(8) Uani 1 1 d . . .
C22 C 0.6265(4) 0.4329(4) 0.3565(4) 0.1059(18) Uani 1 1 d . . .
H22A H 0.6067 0.3697 0.3042 0.127 Uiso 1 1 calc R . .
H22B H 0.5910 0.4145 0.4074 0.127 Uiso 1 1 calc R . .
H22C H 0.7189 0.4453 0.3734 0.127 Uiso 1 1 calc R . .
C23 C 0.6340(4) 0.5691(6) 0.2581(3) 0.117(2) Uani 1 1 d . . .
H23A H 0.5979 0.6385 0.2422 0.140 Uiso 1 1 calc R . .
H23B H 0.6189 0.5069 0.2047 0.140 Uiso 1 1 calc R . .
H23C H 0.7256 0.5824 0.2791 0.140 Uiso 1 1 calc R . .
C24 C 0.5995(4) 0.6349(4) 0.4158(3) 0.115(2) Uani 1 1 d . . .
H24A H 0.5654 0.7049 0.3999 0.138 Uiso 1 1 calc R . .
H24B H 0.6916 0.6456 0.4353 0.138 Uiso 1 1 calc R . .
H24C H 0.5600 0.6168 0.4650 0.138 Uiso 1 1 calc R . .
C25 C 0.1129(3) 0.6438(3) 0.3569(2) 0.0516(8) Uani 1 1 d . . .
C26 C 0.1810(4) 0.7368(3) 0.4328(2) 0.0725(11) Uani 1 1 d . . .
H26A H 0.1183 0.7833 0.4616 0.087 Uiso 1 1 calc R . .
H26B H 0.2351 0.7849 0.4081 0.087 Uiso 1 1 calc R . .
H26C H 0.2336 0.7020 0.4777 0.087 Uiso 1 1 calc R . .
C27 C 0.0305(3) 0.7020(3) 0.2896(2) 0.0659(10) Uani 1 1 d . . .
H27A H -0.0296 0.7496 0.3206 0.079 Uiso 1 1 calc R . .
H27B H -0.0165 0.6441 0.2405 0.079 Uiso 1 1 calc R . .
H27C H 0.0848 0.7497 0.2646 0.079 Uiso 1 1 calc R . .
C28 C 0.0300(4) 0.5709(3) 0.3981(2) 0.0696(10) Uani 1 1 d . . .
H28A H -0.0307 0.6188 0.4282 0.084 Uiso 1 1 calc R . .
H28B H 0.0838 0.5361 0.4423 0.084 Uiso 1 1 calc R . .
H28C H -0.0163 0.5111 0.3503 0.084 Uiso 1 1 calc R . .
C31 C 0.6552(2) 0.1393(2) 0.22476(17) 0.0348(6) Uani 1 1 d . . .
C32 C 0.7445(2) 0.1909(2) 0.18552(17) 0.0339(6) Uani 1 1 d . . .
C33 C 0.8735(2) 0.1845(2) 0.21771(17) 0.0359(6) Uani 1 1 d . . .
H33 H 0.9342 0.2190 0.1912 0.043 Uiso 1 1 calc R . .
C34 C 0.9155(2) 0.1293(2) 0.28722(17) 0.0368(6) Uani 1 1 d . . .
C35 C 0.8240(3) 0.0789(2) 0.32360(17) 0.0396(7) Uani 1 1 d . . .
H35 H 0.8518 0.0399 0.3708 0.048 Uiso 1 1 calc R . .
C36 C 0.6941(3) 0.0823(2) 0.29522(17) 0.0369(6) Uani 1 1 d . . .
C37 C 0.7483(3) 0.3466(3) -0.01181(18) 0.0436(7) Uani 1 1 d . . .
C38 C 0.6578(13) 0.4415(10) 0.0078(8) 0.081(3) Uani 0.564(16) 1 d PU . .
H38A H 0.5766 0.4092 0.0156 0.097 Uiso 0.564(16) 1 calc PR . .
H38B H 0.6439 0.4810 -0.0428 0.097 Uiso 0.564(16) 1 calc PR . .
H38C H 0.6945 0.4956 0.0632 0.097 Uiso 0.564(16) 1 calc PR . .
C39 C 0.6919(15) 0.2544(12) -0.0928(7) 0.092(4) Uani 0.564(16) 1 d PU . .
H39A H 0.6130 0.2218 -0.0813 0.111 Uiso 0.564(16) 1 calc PR . .
H39B H 0.7527 0.1944 -0.1026 0.111 Uiso 0.564(16) 1 calc PR . .
H39C H 0.6739 0.2876 -0.1467 0.111 Uiso 0.564(16) 1 calc PR . .
C40 C 0.8696(10) 0.4002(12) -0.0236(9) 0.075(3) Uani 0.564(16) 1 d PU . .
H40A H 0.9226 0.4268 0.0356 0.090 Uiso 0.564(16) 1 calc PR . .
H40B H 0.8510 0.4649 -0.0529 0.090 Uiso 0.564(16) 1 calc PR . .
H40C H 0.9148 0.3441 -0.0613 0.090 Uiso 0.564(16) 1 calc PR . .
C41 C 1.0580(3) 0.1244(3) 0.32225(19) 0.0449(7) Uani 1 1 d . . .
C42 C 1.1191(4) 0.0616(5) 0.2468(3) 0.122(2) Uani 1 1 d . . .
H42A H 1.0812 -0.0160 0.2269 0.146 Uiso 1 1 calc R . .
H42B H 1.2104 0.0585 0.2679 0.146 Uiso 1 1 calc R . .
H42C H 1.1059 0.1010 0.1962 0.146 Uiso 1 1 calc R . .
C43 C 1.1148(4) 0.2434(4) 0.3547(3) 0.0941(15) Uani 1 1 d . . .
H43A H 1.0745 0.2827 0.4047 0.113 Uiso 1 1 calc R . .
H43B H 1.1009 0.2844 0.3051 0.113 Uiso 1 1 calc R . .
H43C H 1.2063 0.2407 0.3755 0.113 Uiso 1 1 calc R . .
C44 C 1.0836(4) 0.0638(4) 0.4001(3) 0.0983(15) Uani 1 1 d . . .
H44A H 1.0435 0.1033 0.4502 0.118 Uiso 1 1 calc R . .
H44B H 1.1754 0.0633 0.4201 0.118 Uiso 1 1 calc R . .
H44C H 1.0484 -0.0148 0.3805 0.118 Uiso 1 1 calc R . .
C45 C 0.5954(3) 0.0271(3) 0.33848(19) 0.0486(8) Uani 1 1 d . . .
C46 C 0.6603(4) -0.0305(3) 0.4133(2) 0.0637(10) Uani 1 1 d . . .
H46A H 0.5956 -0.0651 0.4395 0.076 Uiso 1 1 calc R . .
H46B H 0.7125 0.0264 0.4604 0.076 Uiso 1 1 calc R . .
H46C H 0.7143 -0.0896 0.3877 0.076 Uiso 1 1 calc R . .
C47 C 0.5121(3) 0.1184(3) 0.3817(2) 0.0608(9) Uani 1 1 d . . .
H47A H 0.4493 0.0827 0.4089 0.073 Uiso 1 1 calc R . .
H47B H 0.4681 0.1562 0.3353 0.073 Uiso 1 1 calc R . .
H47C H 0.5655 0.1747 0.4285 0.073 Uiso 1 1 calc R . .
C48 C 0.5123(3) -0.0647(3) 0.2678(2) 0.0643(10) Uani 1 1 d . . .
H48A H 0.4502 -0.0986 0.2967 0.077 Uiso 1 1 calc R . .
H48B H 0.5661 -0.1239 0.2421 0.077 Uiso 1 1 calc R . .
H48C H 0.4676 -0.0301 0.2197 0.077 Uiso 1 1 calc R . .
C51 C 0.134(3) 0.1794(17) -0.0826(13) 0.079(6) Uani 0.288(18) 1 d PU . .
H51A H 0.0701 0.2207 -0.0515 0.094 Uiso 0.288(18) 1 calc PR . .
H51B H 0.0970 0.1061 -0.1184 0.094 Uiso 0.288(18) 1 calc PR . .
H51C H 0.1640 0.2244 -0.1226 0.094 Uiso 0.288(18) 1 calc PR . .
C52 C 0.210(3) 0.0523(18) 0.0235(15) 0.079(6) Uani 0.288(18) 1 d PU . .
H52A H 0.1269 0.0613 0.0429 0.095 Uiso 0.288(18) 1 calc PR . .
H52B H 0.2745 0.0449 0.0750 0.095 Uiso 0.288(18) 1 calc PR . .
H52C H 0.2066 -0.0161 -0.0243 0.095 Uiso 0.288(18) 1 calc PR . .
C53 C 0.355(2) 0.136(2) -0.0607(16) 0.076(6) Uani 0.288(18) 1 d PU . .
H53A H 0.3683 0.1977 -0.0922 0.091 Uiso 0.288(18) 1 calc PR . .
H53B H 0.3397 0.0637 -0.1045 0.091 Uiso 0.288(18) 1 calc PR . .
H53C H 0.4316 0.1318 -0.0165 0.091 Uiso 0.288(18) 1 calc PR . .
C54 C 0.7360(17) 0.4684(9) 0.0302(8) 0.076(4) Uani 0.436(16) 1 d PU . .
H54A H 0.6547 0.4773 0.0523 0.091 Uiso 0.436(16) 1 calc PR . .
H54B H 0.7392 0.5153 -0.0150 0.091 Uiso 0.436(16) 1 calc PR . .
H54C H 0.8058 0.4927 0.0808 0.091 Uiso 0.436(16) 1 calc PR . .
C55 C 0.6352(15) 0.2993(14) -0.0815(10) 0.080(5) Uani 0.436(16) 1 d PU . .
H55A H 0.5702 0.2705 -0.0522 0.096 Uiso 0.436(16) 1 calc PR . .
H55B H 0.6609 0.2371 -0.1262 0.096 Uiso 0.436(16) 1 calc PR . .
H55C H 0.6006 0.3595 -0.1118 0.096 Uiso 0.436(16) 1 calc PR . .
C56 C 0.8637(14) 0.3401(16) -0.0605(10) 0.075(4) Uani 0.436(16) 1 d PU . .
H56A H 0.8600 0.2668 -0.1030 0.090 Uiso 0.436(16) 1 calc PR . .
H56B H 0.9418 0.3472 -0.0160 0.090 Uiso 0.436(16) 1 calc PR . .
H56C H 0.8630 0.4020 -0.0935 0.090 Uiso 0.436(16) 1 calc PR . .

loop_
_atom_site_aniso_label
_atom_site_aniso_U_11
_atom_site_aniso_U_22
_atom_site_aniso_U_33
_atom_site_aniso_U_23
_atom_site_aniso_U_13
_atom_site_aniso_U_12
O1 0.0351(11) 0.0671(14) 0.0590(13) -0.0166(11) 0.0062(10) -0.0039(10)
O3 0.0375(11) 0.0948(17) 0.0623(14) 0.0496(13) 0.0101(10) 0.0118(11)
O11 0.0332(10) 0.0516(12) 0.0469(11) -0.0023(9) 0.0064(9) 0.0037(9)
O31 0.0378(11) 0.0687(14) 0.0457(12) 0.0262(10) 0.0051(9) 0.0007(10)
N1 0.0336(12) 0.0406(13) 0.0376(12) -0.0002(10) 0.0038(10) -0.0013(10)
N3 0.0321(12) 0.0518(14) 0.0444(13) 0.0234(11) 0.0024(10) 0.0014(11)
C1 0.0348(14) 0.0411(15) 0.0309(13) 0.0065(11) 0.0058(11) 0.0015(12)
C3 0.0332(14) 0.0361(14) 0.0363(14) 0.0104(11) 0.0005(11) 0.0002(11)
C11 0.0373(14) 0.0395(15) 0.0340(14) 0.0111(11) 0.0050(11) 0.0004(12)
C12 0.0367(14) 0.0350(14) 0.0296(13) 0.0063(11) 0.0059(11) -0.0010(11)
C13 0.0377(14) 0.0386(15) 0.0370(14) 0.0055(12) 0.0066(12) 0.0031(12)
C14 0.0397(15) 0.0368(14) 0.0415(15) 0.0062(12) 0.0024(12) -0.0033(12)
C15 0.0502(17) 0.0342(14) 0.0385(15) 0.0026(12) -0.0010(13) -0.0029(13)
C16 0.0438(15) 0.0374(15) 0.0351(14) 0.0052(11) 0.0077(12) 0.0022(12)
C17 0.0414(15) 0.0438(16) 0.0393(15) -0.0060(12) 0.0102(12) -0.0024(13)
C18 0.097(5) 0.075(5) 0.036(3) 0.004(3) 0.001(3) 0.007(4)
C19 0.082(5) 0.050(4) 0.067(5) -0.018(3) 0.028(4) -0.017(4)
C20 0.057(3) 0.057(4) 0.060(5) -0.014(3) 0.007(3) 0.012(3)
C21 0.0392(16) 0.0492(17) 0.0519(18) 0.0033(14) -0.0025(13) -0.0053(14)
C22 0.060(2) 0.081(3) 0.152(5) 0.012(3) -0.040(3) 0.004(2)
C23 0.058(2) 0.193(6) 0.100(4) 0.037(4) 0.009(2) -0.043(3)
C24 0.061(3) 0.126(4) 0.115(4) -0.050(3) -0.019(3) -0.012(3)
C25 0.0515(17) 0.0506(18) 0.0474(17) -0.0041(14) 0.0098(14) 0.0079(15)
C26 0.074(2) 0.064(2) 0.066(2) -0.0186(18) 0.0111(19) 0.0124(19)
C27 0.064(2) 0.057(2) 0.070(2) 0.0017(17) 0.0069(18) 0.0218(17)
C28 0.070(2) 0.081(3) 0.059(2) 0.0010(19) 0.0292(18) 0.0085(19)
C31 0.0352(14) 0.0362(14) 0.0324(13) 0.0056(11) 0.0055(11) 0.0016(11)
C32 0.0364(14) 0.0345(14) 0.0318(13) 0.0097(11) 0.0042(11) 0.0039(11)
C33 0.0402(14) 0.0376(14) 0.0316(13) 0.0110(11) 0.0058(11) 0.0029(12)
C34 0.0393(14) 0.0352(14) 0.0353(14) 0.0094(11) 0.0012(12) 0.0037(12)
C35 0.0526(17) 0.0334(14) 0.0322(14) 0.0115(11) -0.0008(12) 0.0016(13)
C36 0.0474(16) 0.0340(14) 0.0301(13) 0.0082(11) 0.0077(12) -0.0026(12)
C37 0.0422(15) 0.0551(18) 0.0400(15) 0.0272(14) 0.0038(13) 0.0001(14)
C38 0.095(7) 0.084(6) 0.091(7) 0.062(6) 0.039(6) 0.038(6)
C39 0.127(10) 0.111(8) 0.037(4) 0.027(5) -0.004(5) -0.017(6)
C40 0.063(4) 0.095(7) 0.086(7) 0.065(6) 0.011(5) -0.007(5)
C41 0.0397(15) 0.0531(17) 0.0414(15) 0.0155(13) -0.0025(13) 0.0101(14)
C42 0.057(2) 0.196(6) 0.090(3) -0.014(4) -0.005(2) 0.056(3)
C43 0.061(2) 0.097(3) 0.112(4) 0.028(3) -0.029(2) -0.011(2)
C44 0.065(2) 0.144(4) 0.095(3) 0.063(3) -0.010(2) 0.015(3)
C45 0.0589(19) 0.0520(18) 0.0372(15) 0.0154(13) 0.0079(14) -0.0118(15)
C46 0.085(2) 0.065(2) 0.0458(18) 0.0276(16) 0.0080(17) -0.0157(19)
C47 0.061(2) 0.080(2) 0.0472(18) 0.0157(17) 0.0246(16) -0.0038(18)
C48 0.079(2) 0.064(2) 0.0504(19) 0.0182(16) 0.0051(17) -0.0282(19)
C51 0.108(13) 0.062(9) 0.048(8) -0.017(7) -0.004(9) -0.012(9)
C52 0.108(15) 0.056(9) 0.070(10) 0.003(7) 0.021(10) -0.003(10)
C53 0.067(10) 0.084(13) 0.061(11) -0.019(8) 0.012(9) 0.004(10)
C54 0.099(9) 0.060(6) 0.076(6) 0.030(5) 0.014(6) 0.005(6)
C55 0.094(9) 0.089(9) 0.055(7) 0.045(7) -0.029(6) -0.030(7)
C56 0.064(6) 0.114(10) 0.070(8) 0.054(7) 0.035(6) 0.018(8)

loop_
_atom_type_symbol
_atom_type_description
_atom_type_scat_dispersion_real
_atom_type_scat_dispersion_imag
_atom_type_scat_source
C C 0.0033 0.0016 'International Tables Vol C Tables 4.2.6.8 and 6.1.1.4'
H H 0.0000 0.0000 'International Tables Vol C Tables 4.2.6.8 and 6.1.1.4'
O O 0.0106 0.0060 'International Tables Vol C Tables 4.2.6.8 and 6.1.1.4'
N N 0.0061 0.0033 'International Tables Vol C Tables 4.2.6.8 and 6.1.1.4'

loop_
_geom_angle_atom_site_label_1
_geom_angle_atom_site_label_2
_geom_angle_atom_site_label_3
_geom_angle
_geom_angle_site_symmetry_1
_geom_angle_site_symmetry_3
_geom_angle_publ_flag
C11 O11 H11 101.4(18) . . ?
C31 O31 H31 105(2) . . ?
C1 N1 C17 127.0(2) . . ?
C1 N1 H1 116.5 . . ?
C17 N1 H1 116.5 . . ?
C3 N3 C37 126.9(2) . . ?
C3 N3 H3 116.5 . . ?
C37 N3 H3 116.5 . . ?
O1 C1 N1 120.2(2) . . ?
O1 C1 C12 119.5(2) . . ?
N1 C1 C12 120.3(2) . . ?
O3 C3 N3 119.9(2) . . ?
O3 C3 C32 119.8(2) . . ?
N3 C3 C32 120.3(2) . . ?
O11 C11 C12 121.4(2) . . ?
O11 C11 C16 117.6(2) . . ?
C12 C11 C16 121.0(2) . . ?
C13 C12 C11 118.9(2) . . ?
C13 C12 C1 122.3(2) . . ?
C11 C12 C1 118.8(2) . . ?
C14 C13 C12 121.8(3) . . ?
C14 C13 H13 119.1 . . ?
C12 C13 H13 119.1 . . ?
C15 C14 C13 117.0(2) . . ?
C15 C14 C21 122.5(2) . . ?
C13 C14 C21 120.6(3) . . ?
C14 C15 C16 124.8(2) . . ?
C14 C15 H15 117.6 . . ?
C16 C15 H15 117.6 . . ?
C15 C16 C11 116.6(3) . . ?
C15 C16 C25 122.3(2) . . ?
C11 C16 C25 121.1(2) . . ?
C53 C17 N1 109.7(8) . . ?
N1 C17 C19 113.1(3) . . ?
C53 C17 C51 107.3(10) . . ?
N1 C17 C51 115.5(7) . . ?
N1 C17 C18 106.1(4) . . ?
C19 C17 C18 111.0(4) . . ?
N1 C17 C20 106.6(3) . . ?
C19 C17 C20 108.9(4) . . ?
C18 C17 C20 111.0(4) . . ?
C53 C17 C52 109.8(11) . . ?
N1 C17 C52 106.4(8) . . ?
C51 C17 C52 108.2(9) . . ?
C17 C18 H18A 109.5 . . ?
C17 C18 H18B 109.5 . . ?
H18A C18 H18B 109.5 . . ?
C17 C18 H18C 109.5 . . ?
H18A C18 H18C 109.5 . . ?
H18B C18 H18C 109.5 . . ?
C17 C19 H19A 109.5 . . ?
C17 C19 H19B 109.5 . . ?
H19A C19 H19B 109.5 . . ?
C17 C19 H19C 109.5 . . ?
H19A C19 H19C 109.5 . . ?
H19B C19 H19C 109.5 . . ?
C17 C20 H20A 109.5 . . ?
C17 C20 H20B 109.5 . . ?
H20A C20 H20B 109.5 . . ?
C17 C20 H20C 109.5 . . ?
H20A C20 H20C 109.5 . . ?
H20B C20 H20C 109.5 . . ?
C22 C21 C24 109.3(3) . . ?
C22 C21 C23 108.7(4) . . ?
C24 C21 C23 107.7(4) . . ?
C22 C21 C14 110.7(3) . . ?
C24 C21 C14 112.0(3) . . ?
C23 C21 C14 108.3(3) . . ?
C21 C22 H22A 109.5 . . ?
C21 C22 H22B 109.5 . . ?
H22A C22 H22B 109.5 . . ?
C21 C22 H22C 109.5 . . ?
H22A C22 H22C 109.5 . . ?
H22B C22 H22C 109.5 . . ?
C21 C23 H23A 109.5 . . ?
C21 C23 H23B 109.5 . . ?
H23A C23 H23B 109.5 . . ?
C21 C23 H23C 109.5 . . ?
H23A C23 H23C 109.5 . . ?
H23B C23 H23C 109.5 . . ?
C21 C24 H24A 109.5 . . ?
C21 C24 H24B 109.5 . . ?
H24A C24 H24B 109.5 . . ?
C21 C24 H24C 109.5 . . ?
H24A C24 H24C 109.5 . . ?
H24B C24 H24C 109.5 . . ?
C26 C25 C28 107.8(3) . . ?
C26 C25 C27 107.5(3) . . ?
C28 C25 C27 110.4(3) . . ?
C26 C25 C16 111.4(3) . . ?
C28 C25 C16 109.3(3) . . ?
C27 C25 C16 110.3(3) . . ?
C25 C26 H26A 109.5 . . ?
C25 C26 H26B 109.5 . . ?
H26A C26 H26B 109.5 . . ?
C25 C26 H26C 109.5 . . ?
H26A C26 H26C 109.5 . . ?
H26B C26 H26C 109.5 . . ?
C25 C27 H27A 109.5 . . ?
C25 C27 H27B 109.5 . . ?
H27A C27 H27B 109.5 . . ?
C25 C27 H27C 109.5 . . ?
H27A C27 H27C 109.5 . . ?
H27B C27 H27C 109.5 . . ?
C25 C28 H28A 109.5 . . ?
C25 C28 H28B 109.5 . . ?
H28A C28 H28B 109.5 . . ?
C25 C28 H28C 109.5 . . ?
H28A C28 H28C 109.5 . . ?
H28B C28 H28C 109.5 . . ?
O31 C31 C36 118.1(2) . . ?
O31 C31 C32 120.9(2) . . ?
C36 C31 C32 121.0(2) . . ?
C33 C32 C31 118.8(2) . . ?
C33 C32 C3 122.1(2) . . ?
C31 C32 C3 119.1(2) . . ?
C34 C33 C32 121.8(2) . . ?
C34 C33 H33 119.1 . . ?
C32 C33 H33 119.1 . . ?
C33 C34 C35 117.4(2) . . ?
C33 C34 C41 120.9(2) . . ?
C35 C34 C41 121.7(2) . . ?
C34 C35 C36 124.0(2) . . ?
C34 C35 H35 118.0 . . ?
C36 C35 H35 118.0 . . ?
C35 C36 C31 117.0(2) . . ?
C35 C36 C45 122.4(2) . . ?
C31 C36 C45 120.6(2) . . ?
N3 C37 C54 106.7(5) . . ?
N3 C37 C40 107.3(4) . . ?
N3 C37 C55 115.7(5) . . ?
C54 C37 C55 112.3(7) . . ?
N3 C37 C38 112.8(4) . . ?
C40 C37 C38 107.2(6) . . ?
N3 C37 C39 104.5(6) . . ?
C40 C37 C39 112.9(7) . . ?
C38 C37 C39 112.1(6) . . ?
N3 C37 C56 107.2(5) . . ?
C54 C37 C56 107.6(7) . . ?
C55 C37 C56 107.1(8) . . ?
C37 C38 H38A 109.5 . . ?
C37 C38 H38B 109.5 . . ?
H38A C38 H38B 109.5 . . ?
C37 C38 H38C 109.5 . . ?
H38A C38 H38C 109.5 . . ?
H38B C38 H38C 109.5 . . ?
C37 C39 H39A 109.5 . . ?
C37 C39 H39B 109.5 . . ?
H39A C39 H39B 109.5 . . ?
C37 C39 H39C 109.5 . . ?
H39A C39 H39C 109.5 . . ?
H39B C39 H39C 109.5 . . ?
C37 C40 H40A 109.5 . . ?
C37 C40 H40B 109.5 . . ?
H40A C40 H40B 109.5 . . ?
C37 C40 H40C 109.5 . . ?
H40A C40 H40C 109.5 . . ?
H40B C40 H40C 109.5 . . ?
C42 C41 C43 110.7(4) . . ?
C42 C41 C44 108.2(3) . . ?
C43 C41 C44 107.7(3) . . ?
C42 C41 C34 108.4(2) . . ?
C43 C41 C34 109.2(3) . . ?
C44 C41 C34 112.6(3) . . ?
C41 C42 H42A 109.5 . . ?
C41 C42 H42B 109.5 . . ?
H42A C42 H42B 109.5 . . ?
C41 C42 H42C 109.5 . . ?
H42A C42 H42C 109.5 . . ?
H42B C42 H42C 109.5 . . ?
C41 C43 H43A 109.5 . . ?
C41 C43 H43B 109.5 . . ?
H43A C43 H43B 109.5 . . ?
C41 C43 H43C 109.5 . . ?
H43A C43 H43C 109.5 . . ?
H43B C43 H43C 109.5 . . ?
C41 C44 H44A 109.5 . . ?
C41 C44 H44B 109.5 . . ?
H44A C44 H44B 109.5 . . ?
C41 C44 H44C 109.5 . . ?
H44A C44 H44C 109.5 . . ?
H44B C44 H44C 109.5 . . ?
C46 C45 C47 107.4(3) . . ?
C46 C45 C48 107.4(3) . . ?
C47 C45 C48 110.1(3) . . ?
C46 C45 C36 111.1(3) . . ?
C47 C45 C36 109.9(2) . . ?
C48 C45 C36 110.8(2) . . ?
C45 C46 H46A 109.5 . . ?
C45 C46 H46B 109.5 . . ?
H46A C46 H46B 109.5 . . ?
C45 C46 H46C 109.5 . . ?
H46A C46 H46C 109.5 . . ?
H46B C46 H46C 109.5 . . ?
C45 C47 H47A 109.5 . . ?
C45 C47 H47B 109.5 . . ?
H47A C47 H47B 109.5 . . ?
C45 C47 H47C 109.5 . . ?
H47A C47 H47C 109.5 . . ?
H47B C47 H47C 109.5 . . ?
C45 C48 H48A 109.5 . . ?
C45 C48 H48B 109.5 . . ?
H48A C48 H48B 109.5 . . ?
C45 C48 H48C 109.5 . . ?
H48A C48 H48C 109.5 . . ?
H48B C48 H48C 109.5 . . ?
C17 C51 H51A 109.5 . . ?
C17 C51 H51B 109.5 . . ?
H51A C51 H51B 109.5 . . ?
C17 C51 H51C 109.5 . . ?
H51A C51 H51C 109.5 . . ?
H51B C51 H51C 109.5 . . ?
C17 C52 H52A 109.5 . . ?
C17 C52 H52B 109.5 . . ?
H52A C52 H52B 109.5 . . ?
C17 C52 H52C 109.5 . . ?
H52A C52 H52C 109.5 . . ?
H52B C52 H52C 109.5 . . ?
C17 C53 H53A 109.5 . . ?
C17 C53 H53B 109.5 . . ?
H53A C53 H53B 109.5 . . ?
C17 C53 H53C 109.5 . . ?
H53A C53 H53C 109.5 . . ?
H53B C53 H53C 109.5 . . ?
C37 C54 H54A 109.5 . . ?
C37 C54 H54B 109.5 . . ?
H54A C54 H54B 109.5 . . ?
C37 C54 H54C 109.5 . . ?
H54A C54 H54C 109.5 . . ?
H54B C54 H54C 109.5 . . ?
C37 C55 H55A 109.5 . . ?
C37 C55 H55B 109.5 . . ?
H55A C55 H55B 109.5 . . ?
C37 C55 H55C 109.5 . . ?
H55A C55 H55C 109.5 . . ?
H55B C55 H55C 109.5 . . ?
C37 C56 H56A 109.5 . . ?
C37 C56 H56B 109.5 . . ?
H56A C56 H56B 109.5 . . ?
C37 C56 H56C 109.5 . . ?
H56A C56 H56C 109.5 . . ?
H56B C56 H56C 109.5 . . ?

loop_
_geom_bond_atom_site_label_1
_geom_bond_atom_site_label_2
_geom_bond_distance
_geom_bond_site_symmetry_2
_geom_bond_publ_flag
O1 C1 1.248(3) . ?
O3 C3 1.253(3) . ?
O11 C11 1.353(3) . ?
O11 H11 0.96(3) . ?
O31 C31 1.357(3) . ?
O31 H31 0.90(3) . ?
N1 C1 1.321(3) . ?
N1 C17 1.497(3) . ?
N1 H1 0.8800 . ?
N3 C3 1.319(3) . ?
N3 C37 1.488(3) . ?
N3 H3 0.8800 . ?
C1 C12 1.499(3) . ?
C3 C32 1.494(4) . ?
C11 C12 1.400(4) . ?
C11 C16 1.414(4) . ?
C12 C13 1.398(4) . ?
C13 C14 1.390(4) . ?
C13 H13 0.9500 . ?
C14 C15 1.381(4) . ?
C14 C21 1.543(4) . ?
C15 C16 1.382(4) . ?
C15 H15 0.9500 . ?
C16 C25 1.538(4) . ?
C17 C53 1.48(2) . ?
C17 C19 1.505(8) . ?
C17 C51 1.513(19) . ?
C17 C18 1.520(7) . ?
C17 C20 1.529(8) . ?
C17 C52 1.57(2) . ?
C18 H18A 0.9800 . ?
C18 H18B 0.9800 . ?
C18 H18C 0.9800 . ?
C19 H19A 0.9800 . ?
C19 H19B 0.9800 . ?
C19 H19C 0.9800 . ?
C20 H20A 0.9800 . ?
C20 H20B 0.9800 . ?
C20 H20C 0.9800 . ?
C21 C22 1.475(5) . ?
C21 C24 1.528(5) . ?
C21 C23 1.536(6) . ?
C22 H22A 0.9800 . ?
C22 H22B 0.9800 . ?
C22 H22C 0.9800 . ?
C23 H23A 0.9800 . ?
C23 H23B 0.9800 . ?
C23 H23C 0.9800 . ?
C24 H24A 0.9800 . ?
C24 H24B 0.9800 . ?
C24 H24C 0.9800 . ?
C25 C26 1.521(4) . ?
C25 C28 1.526(5) . ?
C25 C27 1.530(5) . ?
C26 H26A 0.9800 . ?
C26 H26B 0.9800 . ?
C26 H26C 0.9800 . ?
C27 H27A 0.9800 . ?
C27 H27B 0.9800 . ?
C27 H27C 0.9800 . ?
C28 H28A 0.9800 . ?
C28 H28B 0.9800 . ?
C28 H28C 0.9800 . ?
C31 C36 1.403(4) . ?
C31 C32 1.405(4) . ?
C32 C33 1.395(3) . ?
C33 C34 1.384(4) . ?
C33 H33 0.9500 . ?
C34 C35 1.388(4) . ?
C34 C41 1.536(4) . ?
C35 C36 1.388(4) . ?
C35 H35 0.9500 . ?
C36 C45 1.540(4) . ?
C37 C54 1.490(12) . ?
C37 C40 1.491(10) . ?
C37 C55 1.498(12) . ?
C37 C38 1.518(9) . ?
C37 C39 1.523(11) . ?
C37 C56 1.533(13) . ?
C38 H38A 0.9800 . ?
C38 H38B 0.9800 . ?
C38 H38C 0.9800 . ?
C39 H39A 0.9800 . ?
C39 H39B 0.9800 . ?
C39 H39C 0.9800 . ?
C40 H40A 0.9800 . ?
C40 H40B 0.9800 . ?
C40 H40C 0.9800 . ?
C41 C42 1.494(5) . ?
C41 C43 1.501(5) . ?
C41 C44 1.509(5) . ?
C42 H42A 0.9800 . ?
C42 H42B 0.9800 . ?
C42 H42C 0.9800 . ?
C43 H43A 0.9800 . ?
C43 H43B 0.9800 . ?
C43 H43C 0.9800 . ?
C44 H44A 0.9800 . ?
C44 H44B 0.9800 . ?
C44 H44C 0.9800 . ?
C45 C46 1.532(4) . ?
C45 C47 1.534(5) . ?
C45 C48 1.536(4) . ?
C46 H46A 0.9800 . ?
C46 H46B 0.9800 . ?
C46 H46C 0.9800 . ?
C47 H47A 0.9800 . ?
C47 H47B 0.9800 . ?
C47 H47C 0.9800 . ?
C48 H48A 0.9800 . ?
C48 H48B 0.9800 . ?
C48 H48C 0.9800 . ?
C51 H51A 0.9800 . ?
C51 H51B 0.9800 . ?
C51 H51C 0.9800 . ?
C52 H52A 0.9800 . ?
C52 H52B 0.9800 . ?
C52 H52C 0.9800 . ?
C53 H53A 0.9800 . ?
C53 H53B 0.9800 . ?
C53 H53C 0.9800 . ?
C54 H54A 0.9800 . ?
C54 H54B 0.9800 . ?
C54 H54C 0.9800 . ?
C55 H55A 0.9800 . ?
C55 H55B 0.9800 . ?
C55 H55C 0.9800 . ?
C56 H56A 0.9800 . ?
C56 H56B 0.9800 . ?
C56 H56C 0.9800 . ?

loop_
_geom_torsion_atom_site_label_1
_geom_torsion_atom_site_label_2
_geom_torsion_atom_site_label_3
_geom_torsion_atom_site_label_4
_geom_torsion
_geom_torsion_site_symmetry_1
_geom_torsion_site_symmetry_2
_geom_torsion_site_symmetry_3
_geom_torsion_site_symmetry_4
_geom_torsion_publ_flag
C17 N1 C1 O1 1.4(4) . . . . ?
C17 N1 C1 C12 -178.1(2) . . . . ?
C37 N3 C3 O3 -0.3(4) . . . . ?
C37 N3 C3 C32 179.9(2) . . . . ?
O11 C11 C12 C13 -179.6(2) . . . . ?
C16 C11 C12 C13 0.7(4) . . . . ?
O11 C11 C12 C1 -1.3(4) . . . . ?
C16 C11 C12 C1 179.1(2) . . . . ?
O1 C1 C12 C13 171.3(3) . . . . ?
N1 C1 C12 C13 -9.3(4) . . . . ?
O1 C1 C12 C11 -7.0(4) . . . . ?
N1 C1 C12 C11 172.5(2) . . . . ?
C11 C12 C13 C14 -0.7(4) . . . . ?
C1 C12 C13 C14 -179.0(3) . . . . ?
C12 C13 C14 C15 0.2(4) . . . . ?
C12 C13 C14 C21 179.7(3) . . . . ?
C13 C14 C15 C16 0.3(4) . . . . ?
C21 C14 C15 C16 -179.2(3) . . . . ?
C14 C15 C16 C11 -0.3(4) . . . . ?
C14 C15 C16 C25 178.9(3) . . . . ?
O11 C11 C16 C15 -180.0(2) . . . . ?
C12 C11 C16 C15 -0.3(4) . . . . ?
O11 C11 C16 C25 0.8(4) . . . . ?
C12 C11 C16 C25 -179.5(3) . . . . ?
C1 N1 C17 C53 165.8(13) . . . . ?
C1 N1 C17 C19 -45.1(6) . . . . ?
C1 N1 C17 C51 44.5(14) . . . . ?
C1 N1 C17 C18 76.7(5) . . . . ?
C1 N1 C17 C20 -164.8(5) . . . . ?
C1 N1 C17 C52 -75.6(12) . . . . ?
C15 C14 C21 C22 123.9(4) . . . . ?
C13 C14 C21 C22 -55.7(4) . . . . ?
C15 C14 C21 C24 1.5(5) . . . . ?
C13 C14 C21 C24 -178.0(3) . . . . ?
C15 C14 C21 C23 -117.1(4) . . . . ?
C13 C14 C21 C23 63.4(4) . . . . ?
C15 C16 C25 C26 2.5(4) . . . . ?
C11 C16 C25 C26 -178.3(3) . . . . ?
C15 C16 C25 C28 -116.5(3) . . . . ?
C11 C16 C25 C28 62.6(4) . . . . ?
C15 C16 C25 C27 121.9(3) . . . . ?
C11 C16 C25 C27 -59.0(4) . . . . ?
O31 C31 C32 C33 179.6(2) . . . . ?
C36 C31 C32 C33 0.1(4) . . . . ?
O31 C31 C32 C3 0.2(4) . . . . ?
C36 C31 C32 C3 -179.2(2) . . . . ?
O3 C3 C32 C33 -168.3(3) . . . . ?
N3 C3 C32 C33 11.5(4) . . . . ?
O3 C3 C32 C31 11.1(4) . . . . ?
N3 C3 C32 C31 -169.2(2) . . . . ?
C31 C32 C33 C34 -0.3(4) . . . . ?
C3 C32 C33 C34 179.0(2) . . . . ?
C32 C33 C34 C35 0.6(4) . . . . ?
C32 C33 C34 C41 -179.3(2) . . . . ?
C33 C34 C35 C36 -0.9(4) . . . . ?
C41 C34 C35 C36 179.1(2) . . . . ?
C34 C35 C36 C31 0.7(4) . . . . ?
C34 C35 C36 C45 -178.9(2) . . . . ?
O31 C31 C36 C35 -179.8(2) . . . . ?
C32 C31 C36 C35 -0.3(4) . . . . ?
O31 C31 C36 C45 -0.1(4) . . . . ?
C32 C31 C36 C45 179.3(2) . . . . ?
C3 N3 C37 C54 78.9(8) . . . . ?
C3 N3 C37 C40 161.1(7) . . . . ?
C3 N3 C37 C55 -46.7(10) . . . . ?
C3 N3 C37 C38 43.3(7) . . . . ?
C3 N3 C37 C39 -78.7(7) . . . . ?
C3 N3 C37 C56 -166.1(8) . . . . ?
C33 C34 C41 C42 -62.2(4) . . . . ?
C35 C34 C41 C42 117.8(4) . . . . ?
C33 C34 C41 C43 58.5(4) . . . . ?
C35 C34 C41 C43 -121.5(3) . . . . ?
C33 C34 C41 C44 178.1(3) . . . . ?
C35 C34 C41 C44 -1.9(4) . . . . ?
C35 C36 C45 C46 -0.7(4) . . . . ?
C31 C36 C45 C46 179.7(3) . . . . ?
C35 C36 C45 C47 118.1(3) . . . . ?
C31 C36 C45 C47 -61.6(3) . . . . ?
C35 C36 C45 C48 -120.0(3) . . . . ?
C31 C36 C45 C48 60.3(4) . . . . ?
